data_8103336
loop_
_publ_author_name
'Bo Xiao'

_publ_section_title
;
 Crystal structure of
 diaquabis(2,4-dioxo-1,2,3,4-tetrahydropyrimidine-5-carboxylato-k2O,O')cobalt(II)
 dihydrate, Co(C5H3N2O4)2(H2O)2 &#x00B7; 2H2O
;
_journal_issue 2
_journal_name_full 'Zeitschrift f\"ur Kristallographie - New Crystal Structures'
_journal_page_first 161
_journal_volume 227
_journal_year 2012
_chemical_formula_sum 'C10 H14 Co N4 O12'
_chemical_formula_weight 441.18
_space_group_IT_number 2
_symmetry_cell_setting triclinic
_symmetry_space_group_name_Hall '-P 1'
_symmetry_space_group_name_H-M 'P -1'
_atom_sites_solution_hydrogens geom
_atom_sites_solution_primary direct
_atom_sites_solution_secondary difmap
_audit_creation_method SHELXL-97
_audit_update_record
;
2011-09-16 # Formatted by publCIF
;
_cell_angle_alpha 74.444(18)
_cell_angle_beta 84.718(18)
_cell_angle_gamma 88.887(19)
_cell_formula_units_Z 1
_cell_length_a 5.0091(12)
_cell_length_b 8.1296(18)
_cell_length_c 9.550(2)
_cell_measurement_reflns_used 1113
_cell_measurement_temperature 296(2)
_cell_measurement_theta_max 26.3098
_cell_measurement_theta_min 3.8408
_cell_volume 373.05(15)
_computing_cell_refinement 'Bruker FRAMBO'
_computing_data_collection 'Bruker FRAMBO'
_computing_data_reduction 'Bruker SAINT'
_computing_molecular_graphics 'Bruker SHELXTL'
_computing_publication_material 'Bruker SHELXTL'
_computing_structure_refinement 'SHELXL-97 (Sheldrick, 1997)'
_computing_structure_solution 'SHELXS-97 (Sheldrick, 1990)'
_diffrn_ambient_temperature 296(2)
_diffrn_measured_fraction_theta_full 0.996
_diffrn_measured_fraction_theta_max 0.996
_diffrn_measurement_device_type 'multiwire proportional'
_diffrn_measurement_method 'phi and omega scans'
_diffrn_radiation_monochromator graphite
_diffrn_radiation_source 'fine-focus sealed tube'
_diffrn_radiation_type MoK\a
_diffrn_radiation_wavelength 0.71073
_diffrn_reflns_av_R_equivalents 0.0485
_diffrn_reflns_av_sigmaI/netI 0.0673
_diffrn_reflns_limit_h_max 6
_diffrn_reflns_limit_h_min -6
_diffrn_reflns_limit_k_max 9
_diffrn_reflns_limit_k_min -9
_diffrn_reflns_limit_l_max 11
_diffrn_reflns_limit_l_min -11
_diffrn_reflns_number 2193
_diffrn_reflns_theta_full 25.50
_diffrn_reflns_theta_max 25.50
_diffrn_reflns_theta_min 3.85
_diffrn_standards_decay_% 0
_diffrn_standards_interval_count 0
_diffrn_standards_interval_time 0
_diffrn_standards_number 0
_exptl_absorpt_coefficient_mu 1.234
_exptl_absorpt_correction_T_max 0.8366
_exptl_absorpt_correction_T_min 0.7645
_exptl_absorpt_correction_type multi-scan
_exptl_absorpt_process_details sadabs
_exptl_crystal_colour pink
_exptl_crystal_density_diffrn 1.964
_exptl_crystal_density_method 'not measured'
_exptl_crystal_description block
_exptl_crystal_F_000 225
_exptl_crystal_size_max 0.23
_exptl_crystal_size_mid 0.18
_exptl_crystal_size_min 0.15
_refine_diff_density_max 1.323
_refine_diff_density_min -0.791
_refine_diff_density_rms 0.133
_refine_ls_extinction_method none
_refine_ls_goodness_of_fit_ref 1.042
_refine_ls_hydrogen_treatment constr
_refine_ls_matrix_type full
_refine_ls_number_parameters 124
_refine_ls_number_reflns 1381
_refine_ls_number_restraints 0
_refine_ls_restrained_S_all 1.042
_refine_ls_R_factor_all 0.0802
_refine_ls_R_factor_gt 0.0588
_refine_ls_shift/su_max 0.000
_refine_ls_shift/su_mean 0.000
_refine_ls_structure_factor_coef Fsqd
_refine_ls_weighting_details 'calc w=1/[\s^2^(Fo^2^)+(0.0983P)^2^+0.0000P] where P=(Fo^2^+2Fc^2^)/3'
_refine_ls_weighting_scheme calc
_refine_ls_wR_factor_gt 0.1436
_refine_ls_wR_factor_ref 0.1577
_reflns_number_gt 1029
_reflns_number_total 1381
_reflns_threshold_expression >2sigma(I)
_cod_data_source_file 1267-3677.cff
_cod_data_source_block b
_cod_depositor_comments
;
The following automatic conversions were performed:

'_symmetry_cell_setting' value 'Triclinic' changed to 'triclinic'
according to /home/saulius/struct/CIF-dictionaries/cif_core.dic
dictionary named 'cif_core.dic' version 2.4.1 from 2010-06-29.

Automatic conversion script
Id: cif_fix_values 1891 2012-01-12 08:04:46Z andrius 
;
_cod_original_cell_volume 373.04(14)
_cod_original_sg_symbol_H-M P-1
_cod_database_code 8103336

loop_
_symmetry_equiv_pos_as_xyz
'x, y, z'
'-x, -y, -z'

loop_
_atom_site_label
_atom_site_type_symbol
_atom_site_fract_x
_atom_site_fract_y
_atom_site_fract_z
_atom_site_U_iso_or_equiv
_atom_site_adp_type
_atom_site_occupancy
_atom_site_symmetry_multiplicity
_atom_site_calc_flag
_atom_site_refinement_flags
Co1 Co 0.0000 0.0000 1.0000 0.0266(4) Uani 1 2 d S
O1 O -0.3510(7) 0.1602(5) 0.3437(4) 0.0307(8) Uani 1 1 d .
O2 O -0.1667(6) 0.0117(5) 0.8110(3) 0.0275(8) Uani 1 1 d .
O3 O 0.2553(7) 0.1916(5) 0.8884(4) 0.0307(8) Uani 1 1 d .
O4 O 0.4551(8) 0.3909(5) 0.7050(4) 0.0397(10) Uani 1 1 d .
O5 O 0.2874(7) -0.1848(5) 0.9637(4) 0.0346(9) Uani 1 1 d .
H1W H 0.4276 -0.1761 1.0051 0.052 Uiso 1 1 d R
H2W H 0.2974 -0.2000 0.8787 0.052 Uiso 1 1 d R
O6 O 0.1967(16) 0.4535(8) 0.1296(7) 0.109(3) Uani 1 1 d .
H4W H 0.3421 0.3975 0.1336 0.164 Uiso 1 1 d R
H3W H 0.2261 0.5576 0.0843 0.164 Uiso 1 1 d R
N1 N -0.2470(7) 0.0941(5) 0.5783(4) 0.0228(9) Uani 1 1 d .
H1 H -0.3743 0.0196 0.6008 0.027 Uiso 1 1 calc R
N2 N -0.0016(8) 0.2972(5) 0.4030(4) 0.0267(9) Uani 1 1 d .
H2 H 0.0356 0.3548 0.3138 0.032 Uiso 1 1 calc R
C1 C -0.2079(9) 0.1845(6) 0.4356(5) 0.0231(10) Uani 1 1 d .
C2 C -0.1031(9) 0.1100(6) 0.6903(5) 0.0230(10) Uani 1 1 d .
C3 C 0.1069(9) 0.2373(6) 0.6490(5) 0.0229(10) Uani 1 1 d .
C4 C 0.1481(9) 0.3220(6) 0.5068(5) 0.0255(11) Uani 1 1 d .
H4 H 0.2867 0.4018 0.4784 0.031 Uiso 1 1 calc R
C5 C 0.2849(9) 0.2778(6) 0.7537(5) 0.0247(10) Uani 1 1 d .

loop_
_atom_site_aniso_label
_atom_site_aniso_U_11
_atom_site_aniso_U_22
_atom_site_aniso_U_33
_atom_site_aniso_U_23
_atom_site_aniso_U_13
_atom_site_aniso_U_12
Co1 0.0234(5) 0.0348(6) 0.0200(6) -0.0044(4) -0.0012(4) -0.0067(4)
O1 0.0315(19) 0.039(2) 0.0221(18) -0.0079(17) -0.0054(15) -0.0072(16)
O2 0.0246(17) 0.036(2) 0.0199(18) -0.0032(16) -0.0012(14) -0.0117(15)
O3 0.0249(18) 0.040(2) 0.0230(18) 0.0010(16) -0.0046(14) -0.0115(15)
O4 0.040(2) 0.046(2) 0.0291(19) 0.0001(18) -0.0077(16) -0.0216(18)
O5 0.0272(19) 0.050(2) 0.0311(19) -0.0176(18) -0.0033(15) -0.0011(16)
O6 0.159(6) 0.064(4) 0.077(4) 0.007(3) 0.063(4) -0.018(4)
N1 0.020(2) 0.028(2) 0.022(2) -0.0077(18) -0.0006(15) -0.0055(16)
N2 0.029(2) 0.030(2) 0.018(2) -0.0011(18) -0.0004(16) -0.0033(17)
C1 0.018(2) 0.026(2) 0.026(2) -0.008(2) -0.0009(18) 0.0026(18)
C2 0.018(2) 0.030(3) 0.023(3) -0.011(2) -0.0003(18) 0.0012(19)
C3 0.018(2) 0.026(3) 0.024(3) -0.005(2) 0.0002(18) -0.0009(19)
C4 0.020(2) 0.028(3) 0.030(3) -0.011(2) -0.0009(19) -0.0033(19)
C5 0.022(2) 0.029(3) 0.021(2) -0.004(2) -0.0002(18) -0.001(2)

loop_
_atom_type_symbol
_atom_type_description
_atom_type_scat_dispersion_real
_atom_type_scat_dispersion_imag
_atom_type_scat_source
C C 0.0033 0.0016 'International Tables Vol C Tables 4.2.6.8 and 6.1.1.4'
H H 0.0000 0.0000 'International Tables Vol C Tables 4.2.6.8 and 6.1.1.4'
N N 0.0061 0.0033 'International Tables Vol C Tables 4.2.6.8 and 6.1.1.4'
O O 0.0106 0.0060 'International Tables Vol C Tables 4.2.6.8 and 6.1.1.4'
Co Co 0.3494 0.9721 'International Tables Vol C Tables 4.2.6.8 and 6.1.1.4'

loop_
_geom_angle_atom_site_label_1
_geom_angle_atom_site_label_2
_geom_angle_atom_site_label_3
_geom_angle
_geom_angle_site_symmetry_1
_geom_angle_site_symmetry_3
O3 Co1 O3 180.0 . 2_557
O3 Co1 O2 89.04(13) . .
O3 Co1 O2 90.96(13) 2_557 .
O3 Co1 O2 90.96(13) . 2_557
O3 Co1 O2 89.04(13) 2_557 2_557
O2 Co1 O2 180.000(1) . 2_557
O3 Co1 O5 89.73(15) . 2_557
O3 Co1 O5 90.27(15) 2_557 2_557
O2 Co1 O5 87.54(14) . 2_557
O2 Co1 O5 92.46(14) 2_557 2_557
O3 Co1 O5 90.27(15) . .
O3 Co1 O5 89.73(15) 2_557 .
O2 Co1 O5 92.46(14) . .
O2 Co1 O5 87.54(14) 2_557 .
O5 Co1 O5 180.000(1) 2_557 .
C2 O2 Co1 126.7(3) . .
C5 O3 Co1 132.6(3) . .
Co1 O5 H1W 109.8 . .
Co1 O5 H2W 114.9 . .
H1W O5 H2W 121.3 . .
H4W O6 H3W 110.3 . .
C1 N1 C2 126.6(4) . .
C1 N1 H1 116.7 . .
C2 N1 H1 116.7 . .
C4 N2 C1 121.9(4) . .
C4 N2 H2 119.1 . .
C1 N2 H2 119.1 . .
O1 C1 N2 123.6(5) . .
O1 C1 N1 121.1(4) . .
N2 C1 N1 115.3(4) . .
O2 C2 N1 116.0(4) . .
O2 C2 C3 128.7(4) . .
N1 C2 C3 115.2(4) . .
C4 C3 C2 117.5(4) . .
C4 C3 C5 118.4(4) . .
C2 C3 C5 124.1(4) . .
C3 C4 N2 123.5(5) . .
C3 C4 H4 118.3 . .
N2 C4 H4 118.3 . .
O4 C5 O3 123.4(4) . .
O4 C5 C3 117.9(4) . .
O3 C5 C3 118.7(4) . .

loop_
_geom_bond_atom_site_label_1
_geom_bond_atom_site_label_2
_geom_bond_distance
_geom_bond_site_symmetry_2
Co1 O3 2.033(3) .
Co1 O3 2.033(3) 2_557
Co1 O2 2.036(3) .
Co1 O2 2.036(3) 2_557
Co1 O5 2.134(4) 2_557
Co1 O5 2.134(4) .
O1 C1 1.240(6) .
O2 C2 1.232(6) .
O3 C5 1.286(6) .
O4 C5 1.231(6) .
O5 H1W 0.8500 .
O5 H2W 0.8500 .
O6 H4W 0.8500 .
O6 H3W 0.8500 .
N1 C1 1.362(6) .
N1 C2 1.379(6) .
N1 H1 0.8600 .
N2 C4 1.355(6) .
N2 C1 1.352(6) .
N2 H2 0.8600 .
C2 C3 1.442(6) .
C3 C4 1.346(7) .
C3 C5 1.502(6) .
C4 H4 0.9300 .

loop_
_geom_torsion_atom_site_label_1
_geom_torsion_atom_site_label_2
_geom_torsion_atom_site_label_3
_geom_torsion_atom_site_label_4
_geom_torsion
_geom_torsion_site_symmetry_1
O3 Co1 O2 C2 -0.7(4) .
O3 Co1 O2 C2 179.3(4) 2_557
O2 Co1 O2 C2 -30(100) 2_557
O5 Co1 O2 C2 89.0(4) 2_557
O5 Co1 O2 C2 -91.0(4) .
O3 Co1 O3 C5 -157(100) 2_557
O2 Co1 O3 C5 0.2(4) .
O2 Co1 O3 C5 -179.8(4) 2_557
O5 Co1 O3 C5 -87.4(4) 2_557
O5 Co1 O3 C5 92.6(4) .
C4 N2 C1 O1 179.0(4) .
C4 N2 C1 N1 -2.3(7) .
C2 N1 C1 O1 -179.6(4) .
C2 N1 C1 N2 1.7(7) .
Co1 O2 C2 N1 -179.7(3) .
Co1 O2 C2 C3 2.1(7) .
C1 N1 C2 O2 -177.8(4) .
C1 N1 C2 C3 0.6(7) .
O2 C2 C3 C4 175.8(5) .
N1 C2 C3 C4 -2.4(6) .
O2 C2 C3 C5 -2.8(8) .
N1 C2 C3 C5 179.0(4) .
C2 C3 C4 N2 2.0(7) .
C5 C3 C4 N2 -179.3(4) .
C1 N2 C4 C3 0.5(8) .
Co1 O3 C5 O4 -179.6(4) .
Co1 O3 C5 C3 -0.8(7) .
C4 C3 C5 O4 2.2(7) .
C2 C3 C5 O4 -179.2(4) .
C4 C3 C5 O3 -176.6(4) .
C2 C3 C5 O3 2.0(7) .
